data_7000146
loop_
_publ_author_name
'Du, Shaowu'
'Kautz, Jason A.'
'McGrath, Thomas D.'
'Stone, F Gordon A'

_publ_section_title
;
 Alkyne coupling at a rhenium-monocarborane substrate: synthesis of
 Re,B-eta2:sigma-butadienyl complexes.
;
_journal_issue 22
_journal_name_full 'Dalton transactions (Cambridge, England : 2003)'
_journal_page_first 3672
_journal_page_last 3680
_journal_paper_doi 10.1039/b510026g
_journal_year 2005
_chemical_formula_sum 'C13 H30 B10 N O2 Re'
_chemical_formula_weight 526.68
_chemical_name_systematic
;
?
;
_space_group_IT_number 14
_symmetry_cell_setting monoclinic
_symmetry_space_group_name_Hall '-P 2yn'
_symmetry_space_group_name_H-M 'P 1 21/n 1'
_atom_sites_solution_hydrogens geom
_atom_sites_solution_primary direct
_atom_sites_solution_secondary difmap
_audit_creation_method SHELXL-97
_cell_angle_alpha 90.00
_cell_angle_beta 96.992(6)
_cell_angle_gamma 90.00
_cell_formula_units_Z 4
_cell_length_a 7.7063(6)
_cell_length_b 14.1589(13)
_cell_length_c 20.4558(15)
_cell_measurement_reflns_used 25
_cell_measurement_temperature 293(2)
_cell_measurement_theta_max 19.55
_cell_measurement_theta_min 14.23
_cell_volume 2215.4(3)
_computing_cell_refinement 'Enraf-Nonius CAD4 (Enraf-Nonius, 1989)'
_computing_data_collection 'Enraf-Nonius CAD4 (Enraf-Nonius, 1989)'
_computing_data_reduction 'XCAD4 Siemens Software (Harms, 1993)'
_computing_molecular_graphics 'XP in SHELXTL-PC (Bruker, 1995)'
_computing_publication_material 'SHELXL-97 (Sheldrick, 1997)'
_computing_structure_refinement 'SHELXL-97 (Sheldrick, 1997)'
_computing_structure_solution 'SHELXS-97 (Sheldrick, 1990)'
_diffrn_ambient_temperature 293(2)
_diffrn_measured_fraction_theta_full 0.998
_diffrn_measured_fraction_theta_max 0.997
_diffrn_measurement_device_type 'Enraf-Nonius CAD4'
_diffrn_measurement_method \w-2\q
_diffrn_radiation_monochromator graphite
_diffrn_radiation_source 'fine-focus sealed tube'
_diffrn_radiation_type MoK\a
_diffrn_radiation_wavelength 0.71073
_diffrn_reflns_av_R_equivalents 0.0494
_diffrn_reflns_av_sigmaI/netI 0.0385
_diffrn_reflns_limit_h_max 9
_diffrn_reflns_limit_h_min 0
_diffrn_reflns_limit_k_max 18
_diffrn_reflns_limit_k_min 0
_diffrn_reflns_limit_l_max 26
_diffrn_reflns_limit_l_min -26
_diffrn_reflns_number 5383
_diffrn_reflns_theta_full 25.00
_diffrn_reflns_theta_max 27.40
_diffrn_reflns_theta_min 1.75
_diffrn_standards_decay_% 0
_diffrn_standards_interval_time 120
_diffrn_standards_number 3
_exptl_absorpt_coefficient_mu 5.492
_exptl_absorpt_correction_T_max 0.70804
_exptl_absorpt_correction_T_min 0.26877
_exptl_absorpt_correction_type numerical
_exptl_crystal_colour plate
_exptl_crystal_density_diffrn 1.579
_exptl_crystal_density_method 'not measured'
_exptl_crystal_description orange
_exptl_crystal_F_000 1024
_exptl_crystal_size_max 0.33
_exptl_crystal_size_mid 0.26
_exptl_crystal_size_min 0.07
_refine_diff_density_max 1.459
_refine_diff_density_min -1.148
_refine_diff_density_rms 0.151
_refine_ls_extinction_method none
_refine_ls_goodness_of_fit_ref 1.093
_refine_ls_hydrogen_treatment mixed
_refine_ls_matrix_type full
_refine_ls_number_parameters 250
_refine_ls_number_reflns 5014
_refine_ls_number_restraints 1
_refine_ls_restrained_S_all 1.093
_refine_ls_R_factor_all 0.0562
_refine_ls_R_factor_gt 0.0367
_refine_ls_shift/su_max 0.001
_refine_ls_shift/su_mean 0.000
_refine_ls_structure_factor_coef Fsqd
_refine_ls_weighting_details 'calc w=1/[\s^2^(Fo^2^)+(0.0460P)^2^+1.7233P] where P=(Fo^2^+2Fc^2^)/3'
_refine_ls_weighting_scheme calc
_refine_ls_wR_factor_gt 0.0824
_refine_ls_wR_factor_ref 0.0918
_reflns_number_gt 3896
_reflns_number_total 5014
_reflns_threshold_expression >2sigma(I)
_cod_data_source_file b510026g.txt
_cod_data_source_block 7c
_cod_original_sg_symbol_H-M P2(1)/n
_cod_database_code 7000146

loop_
_symmetry_equiv_pos_as_xyz
'x, y, z'
'-x+1/2, y+1/2, -z+1/2'
'-x, -y, -z'
'x-1/2, -y-1/2, z-1/2'

loop_
_atom_site_label
_atom_site_type_symbol
_atom_site_fract_x
_atom_site_fract_y
_atom_site_fract_z
_atom_site_U_iso_or_equiv
_atom_site_adp_type
_atom_site_occupancy
_atom_site_symmetry_multiplicity
_atom_site_calc_flag
_atom_site_refinement_flags
_atom_site_disorder_assembly
_atom_site_disorder_group
Re Re 0.95320(3) 0.199925(16) 0.065445(10) 0.03026(8) Uani 1 1 d . . .
C1 C 0.9780(7) 0.2116(4) 0.1714(3) 0.0321(12) Uani 1 1 d . . .
B3 B 1.0371(9) 0.0968(5) 0.1532(3) 0.0372(14) Uani 1 1 d . . .
H3 H 1.1682 0.0688 0.1485 0.045 Uiso 1 1 calc R . .
B4 B 0.9808(11) 0.1278(6) 0.2318(4) 0.0463(18) Uani 1 1 d . . .
H4 H 1.0774 0.1232 0.2759 0.056 Uiso 1 1 calc R . .
B5 B 0.8205(11) 0.2210(6) 0.2224(4) 0.051(2) Uani 1 1 d . . .
H5 H 0.8173 0.2756 0.2605 0.061 Uiso 1 1 calc R . .
B6 B 0.7661(9) 0.2488(6) 0.1378(4) 0.0446(17) Uani 1 1 d . . .
H6 H 0.7187 0.3201 0.1236 0.054 Uiso 1 1 calc R . .
B7 B 0.8480(10) 0.0522(5) 0.1036(4) 0.0430(16) Uani 1 1 d . . .
H7 H 0.8551 -0.0035 0.0665 0.052 Uiso 1 1 calc R . .
B8 B 0.8896(10) 0.0262(6) 0.1900(4) 0.0500(19) Uani 1 1 d . . .
H8 H 0.9246 -0.0454 0.2080 0.060 Uiso 1 1 calc R . .
B9 B 0.7552(11) 0.1022(7) 0.2319(4) 0.057(2) Uani 1 1 d . . .
H9 H 0.7026 0.0796 0.2770 0.069 Uiso 1 1 calc R . .
B10 B 0.6307(11) 0.1736(6) 0.1745(4) 0.052(2) Uani 1 1 d . . .
H10 H 0.4985 0.1962 0.1827 0.062 Uiso 1 1 calc R . .
B11 B 0.6802(9) 0.1462(6) 0.0933(4) 0.0461(18) Uani 1 1 d . . .
H11 H 0.5807 0.1494 0.0500 0.055 Uiso 1 1 calc R . .
B12 B 0.6758(11) 0.0546(6) 0.1530(4) 0.054(2) Uani 1 1 d . . .
H12 H 0.5732 0.0002 0.1464 0.064 Uiso 1 1 calc R . .
C2 C 0.8432(8) 0.1303(5) -0.0120(3) 0.0430(15) Uani 1 1 d . . .
O2 O 0.7837(7) 0.0908(4) -0.0581(2) 0.0638(14) Uani 1 1 d . . .
C3 C 0.8510(8) 0.3137(5) 0.0215(3) 0.0422(15) Uani 1 1 d . . .
O3 O 0.7806(8) 0.3770(4) -0.0028(3) 0.0726(17) Uani 1 1 d . . .
C4 C 1.1984(7) 0.1534(5) 0.0366(3) 0.0363(13) Uani 1 1 d . . .
H4A H 1.272(8) 0.105(5) 0.050(3) 0.044 Uiso 1 1 d . . .
C5 C 1.1592(8) 0.2216(5) -0.0016(3) 0.0391(14) Uani 1 1 d . . .
C6 C 1.1975(10) 0.2779(5) -0.0602(3) 0.0500(17) Uani 1 1 d . . .
C7 C 1.0496(11) 0.2658(7) -0.1167(3) 0.064(2) Uani 1 1 d . . .
H7A H 0.9442 0.2930 -0.1044 0.096 Uiso 1 1 calc R . .
H7B H 1.0314 0.1998 -0.1258 0.096 Uiso 1 1 calc R . .
H7C H 1.0805 0.2970 -0.1553 0.096 Uiso 1 1 calc R . .
C8 C 1.2289(12) 0.3823(6) -0.0435(4) 0.071(2) Uani 1 1 d . . .
H8A H 1.1241 0.4094 -0.0305 0.106 Uiso 1 1 calc R . .
H8B H 1.2601 0.4149 -0.0815 0.106 Uiso 1 1 calc R . .
H8C H 1.3220 0.3880 -0.0080 0.106 Uiso 1 1 calc R . .
C9 C 1.3664(11) 0.2360(7) -0.0811(4) 0.071(2) Uani 1 1 d . . .
H9A H 1.4605 0.2447 -0.0463 0.106 Uiso 1 1 calc R . .
H9B H 1.3940 0.2675 -0.1201 0.106 Uiso 1 1 calc R . .
H9C H 1.3502 0.1698 -0.0899 0.106 Uiso 1 1 calc R . .
N N 1.1137(6) 0.2710(4) 0.1542(2) 0.0337(11) Uani 1 1 d D . .
H H 1.217(5) 0.243(4) 0.159(3) 0.040 Uiso 1 1 d D . .
C10 C 1.1584(9) 0.3710(4) 0.1796(3) 0.0447(15) Uani 1 1 d . . .
C11 C 1.2103(13) 0.3589(7) 0.2542(4) 0.082(3) Uani 1 1 d . . .
H11A H 1.2390 0.4195 0.2738 0.124 Uiso 1 1 calc R . .
H11B H 1.3099 0.3179 0.2618 0.124 Uiso 1 1 calc R . .
H11C H 1.1143 0.3320 0.2736 0.124 Uiso 1 1 calc R . .
C12 C 1.3159(10) 0.4001(6) 0.1475(4) 0.063(2) Uani 1 1 d . . .
H12A H 1.3503 0.4629 0.1614 0.094 Uiso 1 1 calc R . .
H12B H 1.2873 0.3990 0.1005 0.094 Uiso 1 1 calc R . .
H12C H 1.4103 0.3571 0.1602 0.094 Uiso 1 1 calc R . .
C13 C 1.0107(13) 0.4391(6) 0.1640(6) 0.101(4) Uani 1 1 d . . .
H13A H 1.0452 0.5002 0.1812 0.152 Uiso 1 1 calc R . .
H13B H 0.9109 0.4175 0.1836 0.152 Uiso 1 1 calc R . .
H13C H 0.9813 0.4431 0.1171 0.152 Uiso 1 1 calc R . .

loop_
_atom_site_aniso_label
_atom_site_aniso_U_11
_atom_site_aniso_U_22
_atom_site_aniso_U_33
_atom_site_aniso_U_23
_atom_site_aniso_U_13
_atom_site_aniso_U_12
Re 0.02744(12) 0.03034(12) 0.03264(12) -0.00014(11) 0.00224(8) 0.00212(11)
C1 0.026(3) 0.032(3) 0.040(3) -0.001(2) 0.008(2) 0.001(2)
B3 0.042(4) 0.034(4) 0.035(3) 0.003(3) 0.004(3) 0.000(3)
B4 0.054(5) 0.045(4) 0.041(4) 0.007(3) 0.013(3) 0.004(4)
B5 0.054(5) 0.050(5) 0.053(5) -0.001(4) 0.023(4) 0.000(4)
B6 0.034(4) 0.043(4) 0.059(5) 0.003(4) 0.015(3) 0.008(3)
B7 0.044(4) 0.035(4) 0.050(4) -0.001(3) 0.005(3) -0.004(3)
B8 0.046(4) 0.041(4) 0.066(5) 0.009(4) 0.020(4) -0.002(3)
B9 0.062(5) 0.058(5) 0.059(5) 0.009(4) 0.032(4) -0.001(4)
B10 0.042(4) 0.052(5) 0.066(5) 0.001(4) 0.027(4) 0.003(4)
B11 0.030(4) 0.046(4) 0.062(5) 0.003(4) 0.005(3) -0.001(3)
B12 0.044(4) 0.053(5) 0.067(5) 0.003(4) 0.021(4) -0.005(4)
C2 0.033(3) 0.046(4) 0.048(4) -0.007(3) -0.005(3) 0.003(3)
O2 0.060(3) 0.073(4) 0.056(3) -0.013(3) -0.002(2) -0.012(3)
C3 0.042(3) 0.046(4) 0.038(3) 0.000(3) 0.002(3) 0.007(3)
O3 0.082(4) 0.058(4) 0.076(4) 0.021(3) 0.001(3) 0.025(3)
C4 0.026(3) 0.046(4) 0.038(3) -0.003(3) 0.007(2) 0.002(3)
C5 0.037(3) 0.042(4) 0.040(3) -0.004(3) 0.009(3) -0.005(3)
C6 0.066(5) 0.047(4) 0.039(3) 0.004(3) 0.010(3) -0.003(3)
C7 0.068(5) 0.085(6) 0.037(4) 0.012(4) 0.002(3) -0.006(5)
C8 0.103(7) 0.058(5) 0.055(5) 0.011(4) 0.024(4) -0.016(5)
C9 0.070(5) 0.098(7) 0.049(4) 0.013(4) 0.027(4) -0.005(5)
N 0.032(3) 0.030(2) 0.039(3) -0.004(2) 0.003(2) 0.003(2)
C10 0.050(4) 0.032(3) 0.052(4) -0.014(3) 0.006(3) -0.007(3)
C11 0.102(7) 0.092(7) 0.054(5) -0.027(5) 0.012(5) -0.049(6)
C12 0.074(5) 0.044(4) 0.072(5) -0.011(4) 0.015(4) -0.014(4)
C13 0.090(7) 0.042(5) 0.162(11) -0.044(6) -0.022(7) 0.011(5)

loop_
_atom_type_symbol
_atom_type_description
_atom_type_scat_dispersion_real
_atom_type_scat_dispersion_imag
_atom_type_scat_source
C C 0.0033 0.0016 'International Tables Vol C Tables 4.2.6.8 and 6.1.1.4'
H H 0.0000 0.0000 'International Tables Vol C Tables 4.2.6.8 and 6.1.1.4'
B B 0.0013 0.0007 'International Tables Vol C Tables 4.2.6.8 and 6.1.1.4'
N N 0.0061 0.0033 'International Tables Vol C Tables 4.2.6.8 and 6.1.1.4'
O O 0.0106 0.0060 'International Tables Vol C Tables 4.2.6.8 and 6.1.1.4'
Re Re -1.0185 7.2310 'International Tables Vol C Tables 4.2.6.8 and 6.1.1.4'

loop_
_geom_angle_atom_site_label_1
_geom_angle_atom_site_label_2
_geom_angle_atom_site_label_3
_geom_angle
_geom_angle_site_symmetry_1
_geom_angle_site_symmetry_3
_geom_angle_publ_flag
C3 Re C2 86.2(3) . . ?
C3 Re C4 116.3(3) . . ?
C2 Re C4 86.1(2) . . ?
C3 Re C1 112.2(2) . . ?
C2 Re C1 145.4(3) . . ?
C4 Re C1 109.0(2) . . ?
C3 Re C5 83.2(3) . . ?
C2 Re C5 81.0(3) . . ?
C4 Re C5 33.1(2) . . ?
C1 Re C5 128.4(2) . . ?
C3 Re B6 78.4(3) . . ?
C2 Re B6 115.3(3) . . ?
C4 Re B6 155.7(3) . . ?
C1 Re B6 46.8(2) . . ?
C5 Re B6 154.2(3) . . ?
C3 Re N 98.6(2) . . ?
C2 Re N 172.7(2) . . ?
C4 Re N 86.8(2) . . ?
C1 Re N 36.95(19) . . ?
C5 Re N 94.0(2) . . ?
B6 Re N 71.3(2) . . ?
C3 Re B3 157.0(3) . . ?
C2 Re B3 110.9(3) . . ?
C4 Re B3 81.4(2) . . ?
C1 Re B3 45.3(2) . . ?
C5 Re B3 113.8(2) . . ?
B6 Re B3 80.2(3) . . ?
N Re B3 66.2(2) . . ?
C3 Re B11 93.1(3) . . ?
C2 Re B11 74.0(3) . . ?
C4 Re B11 143.4(3) . . ?
C1 Re B11 75.9(3) . . ?
C5 Re B11 155.0(3) . . ?
B6 Re B11 45.3(3) . . ?
N Re B11 111.0(2) . . ?
B3 Re B11 77.6(3) . . ?
C3 Re B7 136.8(3) . . ?
C2 Re B7 72.3(3) . . ?
C4 Re B7 99.5(3) . . ?
C1 Re B7 74.6(2) . . ?
C5 Re B7 127.5(3) . . ?
B6 Re B7 77.9(3) . . ?
N Re B7 107.1(2) . . ?
B3 Re B7 44.2(2) . . ?
B11 Re B7 45.5(3) . . ?
N C1 B5 135.1(5) . . ?
N C1 B4 130.2(5) . . ?
B5 C1 B4 63.7(4) . . ?
N C1 B3 106.3(4) . . ?
B5 C1 B3 115.4(5) . . ?
B4 C1 B3 61.7(4) . . ?
N C1 B6 113.6(5) . . ?
B5 C1 B6 61.4(4) . . ?
B4 C1 B6 114.5(5) . . ?
B3 C1 B6 116.6(5) . . ?
N C1 Re 77.0(3) . . ?
B5 C1 Re 129.8(4) . . ?
B4 C1 Re 131.6(4) . . ?
B3 C1 Re 73.0(3) . . ?
B6 C1 Re 70.7(3) . . ?
C1 B3 B8 104.0(5) . . ?
C1 B3 B4 58.4(4) . . ?
B8 B3 B4 60.5(4) . . ?
C1 B3 B7 103.6(5) . . ?
B8 B3 B7 61.0(4) . . ?
B4 B3 B7 109.3(5) . . ?
C1 B3 Re 61.7(3) . . ?
B8 B3 Re 123.5(5) . . ?
B4 B3 Re 117.8(4) . . ?
B7 B3 Re 69.8(3) . . ?
C1 B4 B3 60.0(4) . . ?
C1 B4 B8 104.2(5) . . ?
B3 B4 B8 59.2(4) . . ?
C1 B4 B9 102.5(5) . . ?
B3 B4 B9 107.4(6) . . ?
B8 B4 B9 60.3(5) . . ?
C1 B4 B5 57.8(4) . . ?
B3 B4 B5 109.1(5) . . ?
B8 B4 B5 108.5(6) . . ?
B9 B4 B5 59.4(5) . . ?
C1 B5 B9 103.1(5) . . ?
C1 B5 B6 61.3(4) . . ?
B9 B5 B6 106.3(6) . . ?
C1 B5 B10 103.4(6) . . ?
B9 B5 B10 58.7(5) . . ?
B6 B5 B10 57.9(5) . . ?
C1 B5 B4 58.4(4) . . ?
B9 B5 B4 59.6(5) . . ?
B6 B5 B4 110.1(6) . . ?
B10 B5 B4 106.7(6) . . ?
B10 B6 C1 103.0(6) . . ?
B10 B6 B5 61.4(5) . . ?
C1 B6 B5 57.3(4) . . ?
B10 B6 B11 61.1(5) . . ?
C1 B6 B11 102.8(5) . . ?
B5 B6 B11 110.0(6) . . ?
B10 B6 Re 123.7(5) . . ?
C1 B6 Re 62.5(3) . . ?
B5 B6 Re 118.0(5) . . ?
B11 B6 Re 69.6(4) . . ?
B12 B7 B3 106.6(6) . . ?
B12 B7 B8 59.7(5) . . ?
B3 B7 B8 58.5(4) . . ?
B12 B7 B11 59.1(5) . . ?
B3 B7 B11 108.7(5) . . ?
B8 B7 B11 107.3(6) . . ?
B12 B7 Re 118.4(5) . . ?
B3 B7 Re 66.0(3) . . ?
B8 B7 Re 118.1(4) . . ?
B11 B7 Re 66.2(3) . . ?
B3 B8 B12 107.8(6) . . ?
B3 B8 B4 60.3(4) . . ?
B12 B8 B4 108.3(6) . . ?
B3 B8 B9 107.9(6) . . ?
B12 B8 B9 60.3(5) . . ?
B4 B8 B9 59.9(5) . . ?
B3 B8 B7 60.5(4) . . ?
B12 B8 B7 59.2(4) . . ?
B4 B8 B7 108.7(5) . . ?
B9 B8 B7 107.7(6) . . ?
B10 B9 B5 61.1(5) . . ?
B10 B9 B4 109.8(6) . . ?
B5 B9 B4 61.0(5) . . ?
B10 B9 B8 109.3(6) . . ?
B5 B9 B8 109.3(5) . . ?
B4 B9 B8 59.8(4) . . ?
B10 B9 B12 60.7(5) . . ?
B5 B9 B12 109.3(6) . . ?
B4 B9 B12 107.6(5) . . ?
B8 B9 B12 59.6(5) . . ?
B6 B10 B9 109.8(6) . . ?
B6 B10 B12 109.2(5) . . ?
B9 B10 B12 60.8(5) . . ?
B6 B10 B5 60.7(5) . . ?
B9 B10 B5 60.2(5) . . ?
B12 B10 B5 108.5(6) . . ?
B6 B10 B11 61.4(5) . . ?
B9 B10 B11 109.7(6) . . ?
B12 B10 B11 59.8(5) . . ?
B5 B10 B11 109.7(5) . . ?
B12 B11 B10 59.9(5) . . ?
B12 B11 B6 106.1(6) . . ?
B10 B11 B6 57.5(4) . . ?
B12 B11 B7 58.1(4) . . ?
B10 B11 B7 106.0(6) . . ?
B6 B11 B7 108.4(5) . . ?
B12 B11 Re 119.3(5) . . ?
B10 B11 Re 116.7(5) . . ?
B6 B11 Re 65.1(3) . . ?
B7 B11 Re 68.2(3) . . ?
B7 B12 B8 61.0(4) . . ?
B7 B12 B11 62.8(4) . . ?
B8 B12 B11 111.3(6) . . ?
B7 B12 B10 110.0(6) . . ?
B8 B12 B10 107.9(6) . . ?
B11 B12 B10 60.2(5) . . ?
B7 B12 B9 109.0(6) . . ?
B8 B12 B9 60.2(5) . . ?
B11 B12 B9 108.1(6) . . ?
B10 B12 B9 58.5(5) . . ?
O2 C2 Re 177.7(6) . . ?
O3 C3 Re 175.0(6) . . ?
H4A C4 C5 150(4) . . ?
H4A C4 Re 133(4) . . ?
C5 C4 Re 77.5(4) . . ?
C4 C5 C6 148.4(6) . . ?
C4 C5 Re 69.4(4) . . ?
C6 C5 Re 141.7(5) . . ?
C5 C6 C8 112.2(6) . . ?
C5 C6 C7 110.1(6) . . ?
C8 C6 C7 111.0(7) . . ?
C5 C6 C9 105.9(6) . . ?
C8 C6 C9 108.6(7) . . ?
C7 C6 C9 108.9(6) . . ?
H N C1 113(4) . . ?
H N C10 103(4) . . ?
C1 N C10 127.2(5) . . ?
H N Re 106(4) . . ?
C1 N Re 66.1(3) . . ?
C10 N Re 138.5(4) . . ?
C13 C10 C12 111.3(7) . . ?
C13 C10 N 112.9(6) . . ?
C12 C10 N 105.4(5) . . ?
C13 C10 C11 112.5(7) . . ?
C12 C10 C11 109.7(6) . . ?
N C10 C11 104.8(6) . . ?

loop_
_geom_bond_atom_site_label_1
_geom_bond_atom_site_label_2
_geom_bond_distance
_geom_bond_site_symmetry_2
_geom_bond_publ_flag
Re C3 1.962(6) . ?
Re C2 1.967(6) . ?
Re C4 2.150(6) . ?
Re C1 2.158(6) . ?
Re C5 2.242(6) . ?
Re B6 2.295(7) . ?
Re N 2.300(5) . ?
Re B3 2.344(7) . ?
Re B11 2.371(7) . ?
Re B7 2.407(7) . ?
C1 N 1.419(7) . ?
C1 B5 1.701(10) . ?
C1 B4 1.712(9) . ?
C1 B3 1.740(9) . ?
C1 B6 1.773(9) . ?
B3 B8 1.751(10) . ?
B3 B4 1.770(10) . ?
B3 B7 1.787(10) . ?
B4 B8 1.775(12) . ?
B4 B9 1.776(12) . ?
B4 B5 1.801(12) . ?
B5 B9 1.772(12) . ?
B5 B6 1.776(12) . ?
B5 B10 1.789(13) . ?
B6 B10 1.725(11) . ?
B6 B11 1.797(12) . ?
B7 B12 1.764(11) . ?
B7 B8 1.796(11) . ?
B7 B11 1.850(11) . ?
B8 B12 1.774(12) . ?
B8 B9 1.785(12) . ?
B9 B10 1.745(13) . ?
B9 B12 1.787(13) . ?
B10 B12 1.786(12) . ?
B10 B11 1.791(12) . ?
B11 B12 1.784(12) . ?
C2 O2 1.144(7) . ?
C3 O3 1.131(8) . ?
C4 H4A 0.91(7) . ?
C4 C5 1.256(9) . ?
C5 C6 1.497(9) . ?
C6 C8 1.530(10) . ?
C6 C7 1.531(10) . ?
C6 C9 1.537(11) . ?
N H 0.88(2) . ?
N C10 1.532(8) . ?
C10 C13 1.497(11) . ?
C10 C12 1.505(10) . ?
C10 C11 1.540(10) . ?
